data_7705396
loop_
_publ_author_name
'Kunert, R.'
'Philouze, C.'
'Berthiol, F.'
'Jarjayes, O.'
'Storr, T.'
'Thomas, F.'

_publ_section_title
;
 Distorted copper(ii) radicals with sterically hindered salens: electronic
 structure and aerobic oxidation of alcohols.
;
_journal_issue 37
_journal_name_full 'Dalton transactions (Cambridge, England : 2003)'
_journal_page_first 12990
_journal_page_last 13002
_journal_paper_doi 10.1039/d0dt02524k
_journal_volume 49
_journal_year 2020
_chemical_formula_moiety 'F6 Sb, C32 H46 Cu N2 O4, 0.98(C H2 Cl2)'
_chemical_formula_sum 'C32.98 H47.96 Cl1.96 Cu F6 N2 O4 Sb'
_chemical_formula_weight 905.01
_space_group_crystal_system triclinic
_space_group_IT_number 2
_space_group_name_Hall '-P 1'
_space_group_name_H-M_alt 'P -1'
_atom_sites_solution_hydrogens geom
_audit_creation_date 2020-07-06
_audit_creation_method
;
Olex2 1.2
(compiled 2014.07.22 svn.r2960 for OlexSys, GUI svn.r4862)
;
_audit_update_record
;
2020-07-07 deposited with the CCDC.	2020-09-03 downloaded from the CCDC.
;
_cell_angle_alpha 108.75(3)
_cell_angle_beta 92.22(3)
_cell_angle_gamma 91.99(3)
_cell_formula_units_Z 2
_cell_length_a 11.027(2)
_cell_length_b 13.071(3)
_cell_length_c 14.287(3)
_cell_measurement_reflns_used 39588
_cell_measurement_temperature 200
_cell_measurement_theta_max 30.000
_cell_measurement_theta_min 2.448
_cell_volume 1946.1(8)
_computing_cell_refinement EvalCCD
_computing_data_collection Collect
_computing_data_reduction EvalCCD
_computing_molecular_graphics 'Olex2 (Dolomanov et al., 2009)'
_computing_publication_material 'Olex2 (Dolomanov et al., 2009)'
_computing_structure_refinement 'SHELXL-2014/7 (Sheldrick, 2014)'
_diffrn_ambient_temperature 200
_diffrn_detector 'CCD area detector'
_diffrn_detector_type 'APEX II'
_diffrn_measured_fraction_theta_full 0.999
_diffrn_measured_fraction_theta_max 0.997
_diffrn_measurement_device '\k-geometry 4 circles diffractometer'
_diffrn_measurement_device_type 'Bruker-AXS-enraf-nonius KappaAPEXII'
_diffrn_measurement_method 'Phi and omega scans'
_diffrn_radiation_collimation 'Montel optic'
_diffrn_radiation_detector CCD
_diffrn_radiation_monochromator 'Multilayer mirrors'
_diffrn_radiation_probe x-ray
_diffrn_radiation_type MoK\a
_diffrn_radiation_wavelength 0.71073
_diffrn_reflns_av_R_equivalents 0.0643
_diffrn_reflns_av_unetI/netI 0.0621
_diffrn_reflns_Laue_measured_fraction_full 0.999
_diffrn_reflns_Laue_measured_fraction_max 0.997
_diffrn_reflns_limit_h_max 15
_diffrn_reflns_limit_h_min -15
_diffrn_reflns_limit_k_max 18
_diffrn_reflns_limit_k_min -18
_diffrn_reflns_limit_l_max 20
_diffrn_reflns_limit_l_min -20
_diffrn_reflns_number 39588
_diffrn_reflns_point_group_measured_fraction_full 0.999
_diffrn_reflns_point_group_measured_fraction_max 0.997
_diffrn_reflns_theta_full 25.242
_diffrn_reflns_theta_max 30.000
_diffrn_reflns_theta_min 2.448
_diffrn_source 'Incoatec ISG250'
_diffrn_source_target Mo
_diffrn_source_type 'Microfocus sealed tube'
_exptl_absorpt_coefficient_mu 1.440
_exptl_absorpt_correction_T_max 1
_exptl_absorpt_correction_T_min 0.478624
_exptl_absorpt_correction_type multi-scan
_exptl_absorpt_process_details
;
SADABS-2004/1 (Bruker,2004) was used for absorption correction.
R(int) was 0.2206 before and 0.0721 after correction.
The Ratio of minimum to maximum transmission is 0.4786.
The \l/2 correction factor is 0.0015.
;
_exptl_crystal_colour black
_exptl_crystal_colour_primary black
_exptl_crystal_density_diffrn 1.544
_exptl_crystal_description needle
_exptl_crystal_F_000 918
_exptl_crystal_size_max 0.43
_exptl_crystal_size_mid 0.12
_exptl_crystal_size_min 0.1
_refine_diff_density_max 0.920
_refine_diff_density_min -1.054
_refine_diff_density_rms 0.104
_refine_ls_extinction_method none
_refine_ls_goodness_of_fit_ref 1.153
_refine_ls_hydrogen_treatment constr
_refine_ls_matrix_type full
_refine_ls_number_parameters 492
_refine_ls_number_reflns 11332
_refine_ls_number_restraints 63
_refine_ls_restrained_S_all 1.152
_refine_ls_R_factor_all 0.0927
_refine_ls_R_factor_gt 0.0603
_refine_ls_shift/su_max 0.001
_refine_ls_shift/su_mean 0.000
_refine_ls_structure_factor_coef Fsqd
_refine_ls_weighting_details 'w=1/[\s^2^(Fo^2^)+(0.0270P)^2^+4.8368P] where P=(Fo^2^+2Fc^2^)/3'
_refine_ls_weighting_scheme calc
_refine_ls_wR_factor_gt 0.1230
_refine_ls_wR_factor_ref 0.1362
_reflns_Friedel_coverage 0.000
_reflns_number_gt 8611
_reflns_number_total 11332
_reflns_threshold_expression 'I > 2\s(I)'
_cod_data_source_file d0dt02524k2.cif
_cod_data_source_block sad_CCDC6
_cod_depositor_comments 'Adding full bibliography for 7705390--7705397.cif.'
_cod_database_code 7705396
_shelx_space_group_comment
;
The symmetry employed for this shelxl refinement is uniquely defined
by the following loop, which should always be used as a source of
symmetry information in preference to the above space-group names.
They are only intended as comments.
;
_olex2_refinement_description
;
1. Fixed Uiso
 At 1.2 times of:
  All C(H) groups, All C(H,H) groups
 At 1.5 times of:
  All C(H,H,H) groups
2. Rigid bond restraints
 Sb1, F6B, F3B, F5B, F5A, F3A, F4B, F4A, F1, F2, F6A
 with sigma for 1-2 distances of 0.01 and sigma for 1-3 distances of 0.01
3. Uiso/Uaniso restraints and constraints
F4A \\sim F4B \\sim F5A \\sim F5B \\sim F3A \\sim F3B \\sim F6A \\sim F1 \\sim
F2 \\sim F6B \\sim Sb1: within 1.7A with sigma of 0.04 and sigma for terminal
atoms of 0.08
4. Others
 Sof(Cl1)=Sof(Cl2)=Sof(C33)=Sof(H33A)=Sof(H33B)=FVAR(1)
 Sof(F6B)=Sof(F3B)=Sof(F4B)=Sof(F5B)=1-FVAR(2)
 Sof(F3A)=Sof(F4A)=Sof(F5A)=Sof(F6A)=FVAR(2)
5.a Secondary CH2 refined with riding coordinates:
 C15(H15A,H15B), C14(H14A,H14B), C33(H33A,H33B)
5.b Aromatic/amide H refined with riding coordinates:
 C7(H7), C21(H21), C5(H5), C3(H3), C24(H24), C26(H26)
5.c Idealised Me refined as rotating group:
 C17(H17A,H17B,H17C), C9(H9A,H9B,H9C), C30(H30A,H30B,H30C), C19(H19A,H19B,
 H19C), C10(H10A,H10B,H10C), C31(H31A,H31B,H31C), C20(H20A,H20B,H20C), C32(H32A,
 H32B,H32C), C11(H11A,H11B,H11C), C18(H18A,H18B,H18C), C12(H12A,H12B,H12C),
 C29(H29A,H29B,H29C)
;
_shelx_shelxl_version_number 2014/7
_olex2_submission_special_instructions 'No special instructions were received'

loop_
_space_group_symop_operation_xyz
'x, y, z'
'-x, -y, -z'

loop_
_atom_site_label
_atom_site_type_symbol
_atom_site_fract_x
_atom_site_fract_y
_atom_site_fract_z
_atom_site_U_iso_or_equiv
_atom_site_adp_type
_atom_site_occupancy
_atom_site_site_symmetry_order
_atom_site_calc_flag
_atom_site_refinement_flags_posn
_atom_site_refinement_flags_adp
_atom_site_refinement_flags_occupancy
_atom_site_disorder_assembly
_atom_site_disorder_group
Sb1 Sb 0.17665(2) 0.84574(2) 0.07427(2) 0.03662(9) Uani 1 1 d . U . . .
Cu2 Cu 0.71531(4) 0.79567(4) 0.23648(3) 0.02667(11) Uani 1 1 d . . . . .
Cl1 Cl 0.1822(2) 0.2939(2) 0.2759(2) 0.1188(11) Uani 0.978(5) 1 d . . P . .
Cl2 Cl -0.06888(19) 0.2328(2) 0.2756(2) 0.1061(9) Uani 0.978(5) 1 d . . P . .
F1 F 0.0847(3) 0.8943(3) -0.0131(3) 0.0720(10) Uani 1 1 d . U . . .
F3A F 0.105(2) 0.7073(15) 0.0119(16) 0.101(4) Uani 0.63(4) 1 d . U P A 1
O1 O 0.8578(3) 0.7689(2) 0.3038(2) 0.0397(7) Uani 1 1 d . . . . .
O2 O 0.6552(3) 0.6574(2) 0.2365(2) 0.0407(7) Uani 1 1 d . . . . .
F2 F 0.2716(3) 0.7972(3) 0.1603(3) 0.0675(9) Uani 1 1 d . U . . .
F4A F 0.2529(14) 0.9805(12) 0.1278(17) 0.093(4) Uani 0.63(4) 1 d . U P A 1
F5A F 0.0598(15) 0.884(2) 0.1627(10) 0.099(5) Uani 0.63(4) 1 d . U P A 1
O4 O 0.2367(3) 0.4289(2) 0.0664(2) 0.0383(7) Uani 1 1 d . . . . .
F6A F 0.3015(14) 0.8077(17) -0.0183(12) 0.099(4) Uani 0.63(4) 1 d . U P A 1
O3 O 1.2631(3) 1.0317(3) 0.4413(3) 0.0470(8) Uani 1 1 d . . . . .
N2 N 0.6235(3) 0.7855(2) 0.1135(2) 0.0241(6) Uani 1 1 d . . . . .
N1 N 0.7309(3) 0.9514(3) 0.3056(2) 0.0281(6) Uani 1 1 d . . . . .
C16 C 0.6539(3) 0.8660(3) 0.0612(3) 0.0263(7) Uani 1 1 d . . . . .
C23 C 0.4926(3) 0.6306(3) 0.1155(3) 0.0262(7) Uani 1 1 d . . . . .
C2 C 0.9445(3) 0.9479(3) 0.3598(3) 0.0281(7) Uani 1 1 d . . . . .
C13 C 0.6248(4) 1.0200(3) 0.3024(3) 0.0347(9) Uani 1 1 d . . . . .
C1 C 0.9512(3) 0.8334(3) 0.3382(3) 0.0301(8) Uani 1 1 d . . . . .
C7 C 0.8324(3) 0.9978(3) 0.3491(3) 0.0296(8) Uani 1 1 d . . . . .
H7 H 0.8335 1.0743 0.3776 0.035 Uiso 1 1 calc R . . . .
C27 C 0.5103(4) 0.5171(3) 0.2241(3) 0.0295(8) Uani 1 1 d . . . . .
C21 C 0.5354(3) 0.7147(3) 0.0778(3) 0.0253(7) Uani 1 1 d . . . . .
H21 H 0.4935 0.7182 0.0197 0.030 Uiso 1 1 calc R . . . .
C28 C 0.5796(5) 0.4832(4) 0.3034(4) 0.0459(11) Uani 1 1 d . . . . .
C22 C 0.5564(3) 0.6041(3) 0.1929(3) 0.0292(8) Uani 1 1 d . . . . .
C17 C 0.6317(5) 1.1257(4) 0.3897(4) 0.0478(12) Uani 1 1 d . . . . .
H17A H 0.6470 1.1099 0.4516 0.072 Uiso 1 1 calc GR . . . .
H17B H 0.5547 1.1614 0.3921 0.072 Uiso 1 1 calc GR . . . .
H17C H 0.6979 1.1735 0.3814 0.072 Uiso 1 1 calc GR . . . .
C6 C 1.0649(4) 0.7903(3) 0.3580(3) 0.0348(9) Uani 1 1 d . . . . .
C9 C 1.0426(5) 0.6051(4) 0.2319(4) 0.0506(12) Uani 1 1 d . . . . .
H9A H 0.9569 0.6132 0.2164 0.076 Uiso 1 1 calc GR . . . .
H9B H 1.0567 0.5285 0.2204 0.076 Uiso 1 1 calc GR . . . .
H9C H 1.0935 0.6322 0.1894 0.076 Uiso 1 1 calc GR . . . .
C15 C 0.5853(4) 0.9688(3) 0.1077(3) 0.0311(8) Uani 1 1 d . . . . .
H15A H 0.5818 1.0081 0.0590 0.037 Uiso 1 1 calc R . . . .
H15B H 0.5006 0.9453 0.1144 0.037 Uiso 1 1 calc R . . . .
C14 C 0.6283(4) 1.0508(3) 0.2069(3) 0.0360(9) Uani 1 1 d . . . . .
H14A H 0.5793 1.1151 0.2167 0.043 Uiso 1 1 calc R . . . .
H14B H 0.7133 1.0737 0.2008 0.043 Uiso 1 1 calc R . . . .
C25 C 0.3398(3) 0.4908(3) 0.1033(3) 0.0297(8) Uani 1 1 d . . . . .
C5 C 1.1634(4) 0.8629(4) 0.3889(3) 0.0380(9) Uani 1 1 d . . . . .
H5 H 1.2404 0.8358 0.3977 0.046 Uiso 1 1 calc R . . . .
C30 C 0.5939(7) 0.5773(5) 0.4001(4) 0.0659(17) Uani 1 1 d . . . . .
H30A H 0.6438 0.6362 0.3903 0.099 Uiso 1 1 calc GR . . . .
H30B H 0.6334 0.5532 0.4514 0.099 Uiso 1 1 calc GR . . . .
H30C H 0.5137 0.6032 0.4207 0.099 Uiso 1 1 calc GR . . . .
C3 C 1.0471(3) 1.0171(3) 0.3948(3) 0.0320(8) Uani 1 1 d . . . . .
H3 H 1.0418 1.0929 0.4092 0.038 Uiso 1 1 calc R . . . .
C24 C 0.3851(3) 0.5724(3) 0.0707(3) 0.0278(7) Uani 1 1 d . . . . .
H24 H 0.3436 0.5890 0.0183 0.033 Uiso 1 1 calc R . . . .
C8 C 1.0752(4) 0.6696(4) 0.3404(3) 0.0418(10) Uani 1 1 d . . . . .
C26 C 0.4022(4) 0.4651(3) 0.1799(3) 0.0341(9) Uani 1 1 d . . . . .
H26 H 0.3683 0.4097 0.2020 0.041 Uiso 1 1 calc R . . . .
C4 C 1.1560(3) 0.9743(4) 0.4081(3) 0.0354(9) Uani 1 1 d . . . . .
C19 C 0.6135(4) 0.8236(3) -0.0486(3) 0.0331(8) Uani 1 1 d . . . . .
H19A H 0.6429 0.7510 -0.0784 0.050 Uiso 1 1 calc GR . . . .
H19B H 0.6470 0.8722 -0.0820 0.050 Uiso 1 1 calc GR . . . .
H19C H 0.5245 0.8205 -0.0557 0.050 Uiso 1 1 calc GR . . . .
C10 C 1.2052(5) 0.6428(5) 0.3646(5) 0.0677(18) Uani 1 1 d . . . . .
H10A H 1.2619 0.6660 0.3234 0.102 Uiso 1 1 calc GR . . . .
H10B H 1.2088 0.5647 0.3513 0.102 Uiso 1 1 calc GR . . . .
H10C H 1.2276 0.6808 0.4346 0.102 Uiso 1 1 calc GR . . . .
C31 C 0.5110(7) 0.3892(5) 0.3257(5) 0.071(2) Uani 1 1 d . . . . .
H31A H 0.4324 0.4131 0.3523 0.106 Uiso 1 1 calc GR . . . .
H31B H 0.5593 0.3672 0.3743 0.106 Uiso 1 1 calc GR . . . .
H31C H 0.4977 0.3278 0.2645 0.106 Uiso 1 1 calc GR . . . .
C20 C 0.7913(3) 0.8838(4) 0.0680(3) 0.0359(9) Uani 1 1 d . . . . .
H20A H 0.8207 0.9067 0.1376 0.054 Uiso 1 1 calc GR . . . .
H20B H 0.8137 0.9400 0.0392 0.054 Uiso 1 1 calc GR . . . .
H20C H 0.8280 0.8162 0.0316 0.054 Uiso 1 1 calc GR . . . .
C32 C 0.1694(4) 0.4463(4) -0.0138(4) 0.0431(10) Uani 1 1 d . . . . .
H32A H 0.2214 0.4361 -0.0699 0.065 Uiso 1 1 calc GR . . . .
H32B H 0.1412 0.5202 0.0070 0.065 Uiso 1 1 calc GR . . . .
H32C H 0.0991 0.3946 -0.0337 0.065 Uiso 1 1 calc GR . . . .
C11 C 0.9900(6) 0.6342(4) 0.4083(4) 0.0561(14) Uani 1 1 d . . . . .
H11A H 1.0125 0.6755 0.4775 0.084 Uiso 1 1 calc GR . . . .
H11B H 0.9972 0.5568 0.3979 0.084 Uiso 1 1 calc GR . . . .
H11C H 0.9059 0.6476 0.3926 0.084 Uiso 1 1 calc GR . . . .
C18 C 0.5092(4) 0.9569(4) 0.3094(4) 0.0443(10) Uani 1 1 d . . . . .
H18A H 0.5058 0.8859 0.2579 0.066 Uiso 1 1 calc GR . . . .
H18B H 0.4385 0.9967 0.3001 0.066 Uiso 1 1 calc GR . . . .
H18C H 0.5086 0.9473 0.3746 0.066 Uiso 1 1 calc GR . . . .
C12 C 1.2656(5) 1.1440(4) 0.4562(5) 0.0613(15) Uani 1 1 d . . . . .
H12A H 1.2425 1.1561 0.3938 0.092 Uiso 1 1 calc GR . . . .
H12B H 1.3478 1.1754 0.4788 0.092 Uiso 1 1 calc GR . . . .
H12C H 1.2084 1.1784 0.5063 0.092 Uiso 1 1 calc GR . . . .
C29 C 0.7018(6) 0.4447(5) 0.2669(5) 0.0656(16) Uani 1 1 d . . . . .
H29A H 0.6904 0.3854 0.2040 0.098 Uiso 1 1 calc GR . . . .
H29B H 0.7445 0.4189 0.3159 0.098 Uiso 1 1 calc GR . . . .
H29C H 0.7500 0.5045 0.2572 0.098 Uiso 1 1 calc GR . . . .
C33 C 0.0594(8) 0.2193(10) 0.2081(6) 0.114(4) Uani 0.978(5) 1 d . . P . .
H33A H 0.0789 0.1421 0.1840 0.137 Uiso 0.978(5) 1 calc R . P . .
H33B H 0.0426 0.2426 0.1496 0.137 Uiso 0.978(5) 1 calc R . P . .
F6B F 0.305(2) 0.859(4) 0.008(3) 0.113(9) Uani 0.37(4) 1 d . U P A 2
F3B F 0.139(4) 0.713(3) 0.002(2) 0.091(7) Uani 0.37(4) 1 d . U P A 2
F4B F 0.208(5) 0.988(2) 0.162(3) 0.120(9) Uani 0.37(4) 1 d . U P A 2
F5B F 0.039(2) 0.831(4) 0.146(2) 0.088(7) Uani 0.37(4) 1 d . U P A 2

loop_
_atom_site_aniso_label
_atom_site_aniso_U_11
_atom_site_aniso_U_22
_atom_site_aniso_U_33
_atom_site_aniso_U_23
_atom_site_aniso_U_13
_atom_site_aniso_U_12
Sb1 0.02641(13) 0.03647(15) 0.05046(19) 0.01890(13) 0.00248(11) 0.00096(10)
Cu2 0.0233(2) 0.0271(2) 0.0317(3) 0.01323(19) -0.00469(17) 0.00025(16)
Cl1 0.0960(16) 0.158(2) 0.1148(19) 0.0698(18) -0.0067(13) -0.0578(16)
Cl2 0.0644(12) 0.130(2) 0.139(2) 0.0631(17) 0.0204(12) 0.0054(11)
F1 0.064(2) 0.082(2) 0.083(2) 0.045(2) -0.0115(17) 0.0093(17)
F3A 0.114(9) 0.052(4) 0.129(10) 0.027(4) -0.040(6) -0.043(5)
O1 0.0363(15) 0.0341(15) 0.0512(19) 0.0195(14) -0.0144(13) -0.0008(12)
O2 0.0430(16) 0.0373(15) 0.0487(18) 0.0268(14) -0.0174(14) -0.0085(12)
F2 0.0536(18) 0.078(2) 0.076(2) 0.0329(19) -0.0085(16) 0.0201(16)
F4A 0.091(7) 0.051(4) 0.129(11) 0.027(5) -0.040(5) -0.026(5)
F5A 0.041(5) 0.199(13) 0.056(4) 0.033(7) 0.014(4) 0.039(6)
O4 0.0356(15) 0.0335(15) 0.0428(17) 0.0099(13) -0.0014(12) -0.0096(12)
F6A 0.049(4) 0.165(11) 0.081(6) 0.029(7) 0.032(4) 0.037(6)
O3 0.0234(13) 0.0527(19) 0.054(2) 0.0027(16) -0.0019(13) -0.0028(13)
N2 0.0239(13) 0.0219(14) 0.0283(16) 0.0106(12) 0.0013(11) 0.0026(11)
N1 0.0273(15) 0.0311(16) 0.0267(16) 0.0103(13) -0.0021(12) 0.0064(12)
C16 0.0263(16) 0.0252(17) 0.0316(19) 0.0149(15) 0.0012(14) 0.0003(13)
C23 0.0239(16) 0.0226(16) 0.0327(19) 0.0094(14) 0.0041(14) 0.0019(13)
C2 0.0251(16) 0.036(2) 0.0231(18) 0.0098(15) -0.0007(13) 0.0044(14)
C13 0.034(2) 0.031(2) 0.033(2) 0.0025(16) -0.0067(16) 0.0100(15)
C1 0.0268(17) 0.037(2) 0.0274(19) 0.0116(16) -0.0048(14) 0.0030(14)
C7 0.0313(18) 0.0277(18) 0.0288(19) 0.0083(15) -0.0034(14) 0.0031(14)
C27 0.044(2) 0.0205(16) 0.0236(18) 0.0061(14) 0.0034(15) 0.0058(15)
C21 0.0222(15) 0.0261(17) 0.0292(19) 0.0111(14) 0.0004(13) 0.0018(13)
C28 0.069(3) 0.034(2) 0.038(2) 0.0199(19) -0.012(2) -0.011(2)
C22 0.0283(17) 0.0257(17) 0.036(2) 0.0129(15) -0.0007(15) -0.0012(14)
C17 0.047(3) 0.043(3) 0.042(3) -0.002(2) -0.008(2) 0.019(2)
C6 0.0334(19) 0.041(2) 0.027(2) 0.0069(17) -0.0053(15) 0.0076(16)
C9 0.063(3) 0.041(3) 0.040(3) 0.003(2) -0.007(2) 0.009(2)
C15 0.0314(18) 0.0282(18) 0.035(2) 0.0127(16) -0.0049(15) 0.0057(14)
C14 0.038(2) 0.0265(19) 0.042(2) 0.0094(17) -0.0084(17) 0.0068(15)
C25 0.0271(17) 0.0232(17) 0.035(2) 0.0039(15) 0.0051(15) -0.0017(13)
C5 0.0292(19) 0.046(2) 0.031(2) 0.0026(18) -0.0064(16) 0.0090(17)
C30 0.106(5) 0.054(3) 0.036(3) 0.018(2) -0.021(3) -0.020(3)
C3 0.0265(17) 0.036(2) 0.029(2) 0.0046(16) 0.0015(14) 0.0005(15)
C24 0.0262(16) 0.0242(17) 0.032(2) 0.0074(15) 0.0019(14) 0.0026(13)
C8 0.044(2) 0.039(2) 0.039(2) 0.0070(19) -0.0099(19) 0.0139(19)
C26 0.049(2) 0.0232(17) 0.030(2) 0.0093(15) 0.0031(17) -0.0063(16)
C4 0.0259(18) 0.047(2) 0.027(2) 0.0044(17) -0.0015(14) -0.0032(16)
C19 0.042(2) 0.033(2) 0.027(2) 0.0127(16) 0.0024(16) 0.0017(16)
C10 0.056(3) 0.052(3) 0.080(4) 0.001(3) -0.021(3) 0.027(3)
C31 0.111(5) 0.053(3) 0.059(4) 0.041(3) -0.030(3) -0.028(3)
C20 0.0254(17) 0.042(2) 0.045(2) 0.0215(19) 0.0020(16) -0.0011(16)
C32 0.031(2) 0.042(2) 0.051(3) 0.010(2) -0.0051(18) -0.0042(17)
C11 0.079(4) 0.044(3) 0.050(3) 0.021(2) -0.003(3) 0.019(3)
C18 0.031(2) 0.056(3) 0.042(3) 0.010(2) 0.0052(18) 0.0067(19)
C12 0.034(2) 0.054(3) 0.085(4) 0.007(3) 0.008(2) -0.011(2)
C29 0.075(4) 0.059(3) 0.072(4) 0.035(3) -0.014(3) 0.015(3)
C33 0.083(6) 0.163(10) 0.070(5) 0.001(6) -0.004(4) -0.007(6)
F6B 0.042(6) 0.21(3) 0.119(17) 0.098(16) 0.022(8) -0.014(11)
F3B 0.15(2) 0.053(7) 0.062(8) 0.012(5) -0.015(9) -0.009(9)
F4B 0.18(3) 0.048(6) 0.116(17) 0.007(8) -0.046(14) -0.007(11)
F5B 0.038(6) 0.19(2) 0.064(11) 0.075(12) 0.014(7) 0.008(9)

loop_
_atom_type_symbol
_atom_type_description
_atom_type_scat_dispersion_real
_atom_type_scat_dispersion_imag
_atom_type_scat_source
C C 0.0033 0.0016 'International Tables Vol C Tables 4.2.6.8 and 6.1.1.4'
H H 0.0000 0.0000 'International Tables Vol C Tables 4.2.6.8 and 6.1.1.4'
Cl Cl 0.1484 0.1585 'International Tables Vol C Tables 4.2.6.8 and 6.1.1.4'
Cu Cu 0.3201 1.2651 'International Tables Vol C Tables 4.2.6.8 and 6.1.1.4'
F F 0.0171 0.0103 'International Tables Vol C Tables 4.2.6.8 and 6.1.1.4'
N N 0.0061 0.0033 'International Tables Vol C Tables 4.2.6.8 and 6.1.1.4'
O O 0.0106 0.0060 'International Tables Vol C Tables 4.2.6.8 and 6.1.1.4'
Sb Sb -0.5866 1.5461 'International Tables Vol C Tables 4.2.6.8 and 6.1.1.4'

loop_
_geom_angle_atom_site_label_1
_geom_angle_atom_site_label_2
_geom_angle_atom_site_label_3
_geom_angle
_geom_angle_site_symmetry_1
_geom_angle_site_symmetry_3
_geom_angle_publ_flag
F1 Sb1 F3A 88.3(8) . . ?
F1 Sb1 F2 178.83(17) . . ?
F1 Sb1 F6A 90.4(6) . . ?
F1 Sb1 F4B 92.0(12) . . ?
F1 Sb1 F5B 92.6(8) . . ?
F3A Sb1 F6A 87.6(7) . . ?
F2 Sb1 F3A 92.0(8) . . ?
F2 Sb1 F6A 88.5(6) . . ?
F2 Sb1 F4B 88.0(13) . . ?
F2 Sb1 F5B 88.6(8) . . ?
F4A Sb1 F1 90.4(7) . . ?
F4A Sb1 F3A 176.1(8) . . ?
F4A Sb1 F2 89.2(7) . . ?
F4A Sb1 F6A 88.8(5) . . ?
F5A Sb1 F1 89.6(6) . . ?
F5A Sb1 F3A 93.4(8) . . ?
F5A Sb1 F2 91.5(6) . . ?
F5A Sb1 F4A 90.3(6) . . ?
F5A Sb1 F6A 179.1(6) . . ?
F6B Sb1 F1 88.0(11) . . ?
F6B Sb1 F2 90.9(11) . . ?
F6B Sb1 F4B 90.6(11) . . ?
F6B Sb1 F5B 179.4(14) . . ?
F3B Sb1 F1 89.7(12) . . ?
F3B Sb1 F2 90.3(12) . . ?
F3B Sb1 F6B 94.6(13) . . ?
F3B Sb1 F4B 174.6(14) . . ?
F3B Sb1 F5B 85.2(11) . . ?
F4B Sb1 F5B 89.6(10) . . ?
O1 Cu2 N2 150.31(14) . . ?
O1 Cu2 N1 92.87(13) . . ?
O2 Cu2 O1 85.83(12) . . ?
O2 Cu2 N2 93.42(12) . . ?
O2 Cu2 N1 147.47(15) . . ?
N1 Cu2 N2 103.06(13) . . ?
C1 O1 Cu2 127.5(3) . . ?
C22 O2 Cu2 128.0(2) . . ?
C25 O4 C32 118.7(3) . . ?
C4 O3 C12 117.5(4) . . ?
C16 N2 Cu2 118.9(2) . . ?
C21 N2 Cu2 122.0(3) . . ?
C21 N2 C16 119.1(3) . . ?
C13 N1 Cu2 119.5(2) . . ?
C7 N1 Cu2 121.3(3) . . ?
C7 N1 C13 119.1(3) . . ?
N2 C16 C15 108.7(3) . . ?
N2 C16 C19 112.1(3) . . ?
N2 C16 C20 107.4(3) . . ?
C19 C16 C15 106.9(3) . . ?
C20 C16 C15 114.4(3) . . ?
C20 C16 C19 107.4(3) . . ?
C22 C23 C21 122.9(3) . . ?
C24 C23 C21 116.8(3) . . ?
C24 C23 C22 120.3(3) . . ?
C1 C2 C7 122.5(3) . . ?
C3 C2 C1 120.9(3) . . ?
C3 C2 C7 116.6(4) . . ?
N1 C13 C17 112.0(3) . . ?
N1 C13 C14 108.3(3) . . ?
N1 C13 C18 108.2(3) . . ?
C17 C13 C14 107.2(4) . . ?
C18 C13 C17 107.6(4) . . ?
C18 C13 C14 113.6(3) . . ?
O1 C1 C2 121.2(3) . . ?
O1 C1 C6 119.6(4) . . ?
C2 C1 C6 119.2(3) . . ?
N1 C7 C2 128.0(4) . . ?
N1 C7 H7 116.0 . . ?
C2 C7 H7 116.0 . . ?
C22 C27 C28 121.0(4) . . ?
C26 C27 C28 121.4(3) . . ?
C26 C27 C22 117.6(3) . . ?
N2 C21 C23 127.8(3) . . ?
N2 C21 H21 116.1 . . ?
C23 C21 H21 116.1 . . ?
C27 C28 C31 111.4(4) . . ?
C30 C28 C27 110.3(4) . . ?
C30 C28 C31 107.2(5) . . ?
C29 C28 C27 109.3(4) . . ?
C29 C28 C30 110.9(5) . . ?
C29 C28 C31 107.7(5) . . ?
O2 C22 C23 121.6(3) . . ?
O2 C22 C27 118.7(3) . . ?
C23 C22 C27 119.7(3) . . ?
C13 C17 H17A 109.5 . . ?
C13 C17 H17B 109.5 . . ?
C13 C17 H17C 109.5 . . ?
H17A C17 H17B 109.5 . . ?
H17A C17 H17C 109.5 . . ?
H17B C17 H17C 109.5 . . ?
C1 C6 C8 121.1(4) . . ?
C5 C6 C1 116.6(4) . . ?
C5 C6 C8 122.2(4) . . ?
H9A C9 H9B 109.5 . . ?
H9A C9 H9C 109.5 . . ?
H9B C9 H9C 109.5 . . ?
C8 C9 H9A 109.5 . . ?
C8 C9 H9B 109.5 . . ?
C8 C9 H9C 109.5 . . ?
C16 C15 H15A 107.0 . . ?
C16 C15 H15B 107.0 . . ?
H15A C15 H15B 106.7 . . ?
C14 C15 C16 121.4(3) . . ?
C14 C15 H15A 107.0 . . ?
C14 C15 H15B 107.0 . . ?
C13 C14 H14A 107.3 . . ?
C13 C14 H14B 107.3 . . ?
C15 C14 C13 120.2(3) . . ?
C15 C14 H14A 107.3 . . ?
C15 C14 H14B 107.3 . . ?
H14A C14 H14B 106.9 . . ?
O4 C25 C24 125.2(4) . . ?
O4 C25 C26 114.5(3) . . ?
C24 C25 C26 120.2(3) . . ?
C6 C5 H5 118.3 . . ?
C6 C5 C4 123.4(4) . . ?
C4 C5 H5 118.3 . . ?
C28 C30 H30A 109.5 . . ?
C28 C30 H30B 109.5 . . ?
C28 C30 H30C 109.5 . . ?
H30A C30 H30B 109.5 . . ?
H30A C30 H30C 109.5 . . ?
H30B C30 H30C 109.5 . . ?
C2 C3 H3 120.4 . . ?
C4 C3 C2 119.2(4) . . ?
C4 C3 H3 120.4 . . ?
C23 C24 H24 120.3 . . ?
C25 C24 C23 119.5(4) . . ?
C25 C24 H24 120.3 . . ?
C6 C8 C9 110.4(4) . . ?
C6 C8 C10 111.7(4) . . ?
C6 C8 C11 109.2(4) . . ?
C9 C8 C10 107.5(4) . . ?
C9 C8 C11 110.4(4) . . ?
C11 C8 C10 107.7(4) . . ?
C27 C26 C25 122.6(3) . . ?
C27 C26 H26 118.7 . . ?
C25 C26 H26 118.7 . . ?
O3 C4 C5 113.8(4) . . ?
O3 C4 C3 125.7(4) . . ?
C3 C4 C5 120.5(4) . . ?
C16 C19 H19A 109.5 . . ?
C16 C19 H19B 109.5 . . ?
C16 C19 H19C 109.5 . . ?
H19A C19 H19B 109.5 . . ?
H19A C19 H19C 109.5 . . ?
H19B C19 H19C 109.5 . . ?
C8 C10 H10A 109.5 . . ?
C8 C10 H10B 109.5 . . ?
C8 C10 H10C 109.5 . . ?
H10A C10 H10B 109.5 . . ?
H10A C10 H10C 109.5 . . ?
H10B C10 H10C 109.5 . . ?
C28 C31 H31A 109.5 . . ?
C28 C31 H31B 109.5 . . ?
C28 C31 H31C 109.5 . . ?
H31A C31 H31B 109.5 . . ?
H31A C31 H31C 109.5 . . ?
H31B C31 H31C 109.5 . . ?
C16 C20 H20A 109.5 . . ?
C16 C20 H20B 109.5 . . ?
C16 C20 H20C 109.5 . . ?
H20A C20 H20B 109.5 . . ?
H20A C20 H20C 109.5 . . ?
H20B C20 H20C 109.5 . . ?
O4 C32 H32A 109.5 . . ?
O4 C32 H32B 109.5 . . ?
O4 C32 H32C 109.5 . . ?
H32A C32 H32B 109.5 . . ?
H32A C32 H32C 109.5 . . ?
H32B C32 H32C 109.5 . . ?
C8 C11 H11A 109.5 . . ?
C8 C11 H11B 109.5 . . ?
C8 C11 H11C 109.5 . . ?
H11A C11 H11B 109.5 . . ?
H11A C11 H11C 109.5 . . ?
H11B C11 H11C 109.5 . . ?
C13 C18 H18A 109.5 . . ?
C13 C18 H18B 109.5 . . ?
C13 C18 H18C 109.5 . . ?
H18A C18 H18B 109.5 . . ?
H18A C18 H18C 109.5 . . ?
H18B C18 H18C 109.5 . . ?
O3 C12 H12A 109.5 . . ?
O3 C12 H12B 109.5 . . ?
O3 C12 H12C 109.5 . . ?
H12A C12 H12B 109.5 . . ?
H12A C12 H12C 109.5 . . ?
H12B C12 H12C 109.5 . . ?
C28 C29 H29A 109.5 . . ?
C28 C29 H29B 109.5 . . ?
C28 C29 H29C 109.5 . . ?
H29A C29 H29B 109.5 . . ?
H29A C29 H29C 109.5 . . ?
H29B C29 H29C 109.5 . . ?
Cl1 C33 Cl2 112.4(5) . . ?
Cl1 C33 H33A 109.1 . . ?
Cl1 C33 H33B 109.1 . . ?
Cl2 C33 H33A 109.1 . . ?
Cl2 C33 H33B 109.1 . . ?
H33A C33 H33B 107.9 . . ?

loop_
_geom_bond_atom_site_label_1
_geom_bond_atom_site_label_2
_geom_bond_distance
_geom_bond_site_symmetry_2
_geom_bond_publ_flag
Sb1 F1 1.856(3) . ?
Sb1 F3A 1.874(13) . ?
Sb1 F2 1.860(3) . ?
Sb1 F4A 1.838(11) . ?
Sb1 F5A 1.809(13) . ?
Sb1 F6A 1.912(10) . ?
Sb1 F6B 1.77(2) . ?
Sb1 F3B 1.74(3) . ?
Sb1 F4B 1.89(2) . ?
Sb1 F5B 1.899(17) . ?
Cu2 O1 1.911(3) . ?
Cu2 O2 1.904(3) . ?
Cu2 N2 1.957(3) . ?
Cu2 N1 1.954(3) . ?
Cl1 C33 1.710(9) . ?
Cl2 C33 1.726(10) . ?
O1 C1 1.283(5) . ?
O2 C22 1.295(4) . ?
O4 C25 1.356(4) . ?
O4 C32 1.425(5) . ?
O3 C4 1.360(5) . ?
O3 C12 1.414(7) . ?
N2 C16 1.510(4) . ?
N2 C21 1.286(4) . ?
N1 C13 1.506(5) . ?
N1 C7 1.290(5) . ?
C16 C15 1.534(5) . ?
C16 C19 1.528(5) . ?
C16 C20 1.519(5) . ?
C23 C21 1.444(5) . ?
C23 C22 1.427(5) . ?
C23 C24 1.400(5) . ?
C2 C1 1.433(6) . ?
C2 C7 1.444(5) . ?
C2 C3 1.394(5) . ?
C13 C17 1.533(6) . ?
C13 C14 1.543(6) . ?
C13 C18 1.518(6) . ?
C1 C6 1.446(5) . ?
C7 H7 0.9500 . ?
C27 C28 1.531(6) . ?
C27 C22 1.433(5) . ?
C27 C26 1.375(6) . ?
C21 H21 0.9500 . ?
C28 C30 1.524(7) . ?
C28 C31 1.545(7) . ?
C28 C29 1.508(9) . ?
C17 H17A 0.9800 . ?
C17 H17B 0.9800 . ?
C17 H17C 0.9800 . ?
C6 C5 1.377(6) . ?
C6 C8 1.525(6) . ?
C9 H9A 0.9800 . ?
C9 H9B 0.9800 . ?
C9 H9C 0.9800 . ?
C9 C8 1.529(6) . ?
C15 H15A 0.9900 . ?
C15 H15B 0.9900 . ?
C15 C14 1.522(6) . ?
C14 H14A 0.9900 . ?
C14 H14B 0.9900 . ?
C25 C24 1.380(5) . ?
C25 C26 1.407(6) . ?
C5 H5 0.9500 . ?
C5 C4 1.399(6) . ?
C30 H30A 0.9800 . ?
C30 H30B 0.9800 . ?
C30 H30C 0.9800 . ?
C3 H3 0.9500 . ?
C3 C4 1.374(6) . ?
C24 H24 0.9500 . ?
C8 C10 1.540(6) . ?
C8 C11 1.539(8) . ?
C26 H26 0.9500 . ?
C19 H19A 0.9800 . ?
C19 H19B 0.9800 . ?
C19 H19C 0.9800 . ?
C10 H10A 0.9800 . ?
C10 H10B 0.9800 . ?
C10 H10C 0.9800 . ?
C31 H31A 0.9800 . ?
C31 H31B 0.9800 . ?
C31 H31C 0.9800 . ?
C20 H20A 0.9800 . ?
C20 H20B 0.9800 . ?
C20 H20C 0.9800 . ?
C32 H32A 0.9800 . ?
C32 H32B 0.9800 . ?
C32 H32C 0.9800 . ?
C11 H11A 0.9800 . ?
C11 H11B 0.9800 . ?
C11 H11C 0.9800 . ?
C18 H18A 0.9800 . ?
C18 H18B 0.9800 . ?
C18 H18C 0.9800 . ?
C12 H12A 0.9800 . ?
C12 H12B 0.9800 . ?
C12 H12C 0.9800 . ?
C29 H29A 0.9800 . ?
C29 H29B 0.9800 . ?
C29 H29C 0.9800 . ?
C33 H33A 0.9900 . ?
C33 H33B 0.9900 . ?
